data_7214538
loop_
_publ_author_name
'Banerjee, Subhabrata'
'Dastidar, Parthasarathi'

_publ_section_title
;
 Studying fluorous interactions in a series of coordination compounds
 derived from mono-pyridyl ligands equipped with hydrogen bonding
 functionality: exploiting anion&#x22EF;\pF interaction in separating
 ClO4&#x2212; anion from a competing mixture of anions
;
_journal_issue 45
_journal_name_full CrystEngComm
_journal_page_first 9415
_journal_paper_doi 10.1039/c3ce40359a
_journal_volume 15
_journal_year 2013
_chemical_formula_sum 'C48 H24 B2 Cu F28 N8 O6'
_chemical_formula_weight 1425.91
_chemical_name_systematic
;
?
;
_space_group_IT_number 14
_symmetry_cell_setting monoclinic
_symmetry_space_group_name_Hall '-P 2ybc'
_symmetry_space_group_name_H-M 'P 1 21/c 1'
_atom_sites_solution_hydrogens geom
_atom_sites_solution_primary direct
_atom_sites_solution_secondary difmap
_audit_creation_method SHELXL-97
_cell_angle_alpha 90.00
_cell_angle_beta 90.950(3)
_cell_angle_gamma 90.00
_cell_formula_units_Z 4
_cell_length_a 15.859(2)
_cell_length_b 20.759(3)
_cell_length_c 16.412(2)
_cell_measurement_temperature 100(2)
_cell_volume 5402.4(12)
_computing_cell_refinement 'Bruker Apex II'
_computing_data_collection 'Bruker Apex II'
_computing_data_reduction SAINT
_computing_molecular_graphics 'Mercury 2.3'
_computing_publication_material Shelxl-97
_computing_structure_refinement 'SHELXL-97 (Sheldrick, 2008)'
_computing_structure_solution 'SHELXS-97 (Sheldrick, 2008)'
_diffrn_ambient_temperature 293(2)
_diffrn_detector_area_resol_mean 3
_diffrn_measured_fraction_theta_full 0.994
_diffrn_measured_fraction_theta_max 0.994
_diffrn_measurement_device_type 'Bruker Apex II'
_diffrn_measurement_method 'Omega scan'
_diffrn_radiation_monochromator graphite
_diffrn_radiation_source 'fine-focus sealed tube'
_diffrn_radiation_type MoK\a
_diffrn_radiation_wavelength 0.71073
_diffrn_reflns_av_R_equivalents 0.0884
_diffrn_reflns_av_sigmaI/netI 0.0530
_diffrn_reflns_limit_h_max 14
_diffrn_reflns_limit_h_min -14
_diffrn_reflns_limit_k_max 18
_diffrn_reflns_limit_k_min -18
_diffrn_reflns_limit_l_max 14
_diffrn_reflns_limit_l_min -15
_diffrn_reflns_number 26493
_diffrn_reflns_theta_full 19.00
_diffrn_reflns_theta_max 19.00
_diffrn_reflns_theta_min 1.28
_exptl_absorpt_coefficient_mu 0.559
_exptl_absorpt_correction_T_max 0.9060
_exptl_absorpt_correction_T_min 0.8413
_exptl_absorpt_correction_type multi-scan
_exptl_absorpt_process_details sadabs
_exptl_crystal_colour blue
_exptl_crystal_density_diffrn 1.753
_exptl_crystal_density_method 'not measured'
_exptl_crystal_description block
_exptl_crystal_F_000 2828
_exptl_crystal_size_max 0.32
_exptl_crystal_size_mid 0.26
_exptl_crystal_size_min 0.18
_refine_diff_density_max 0.940
_refine_diff_density_min -0.468
_refine_diff_density_rms 0.089
_refine_ls_extinction_method none
_refine_ls_goodness_of_fit_ref 1.031
_refine_ls_hydrogen_treatment constr
_refine_ls_matrix_type full
_refine_ls_number_parameters 836
_refine_ls_number_reflns 4317
_refine_ls_number_restraints 0
_refine_ls_restrained_S_all 1.031
_refine_ls_R_factor_all 0.1097
_refine_ls_R_factor_gt 0.0729
_refine_ls_shift/su_max 0.000
_refine_ls_shift/su_mean 0.000
_refine_ls_structure_factor_coef Fsqd
_refine_ls_weighting_details 'calc w=1/[\s^2^(Fo^2^)+(0.1080P)^2^+43.8067P] where P=(Fo^2^+2Fc^2^)/3'
_refine_ls_weighting_scheme calc
_refine_ls_wR_factor_gt 0.1891
_refine_ls_wR_factor_ref 0.2206
_reflns_number_gt 2890
_reflns_number_total 4317
_reflns_threshold_expression >2sigma(I)
_cod_data_source_file c3ce40359a.txt
_cod_data_source_block y
_cod_original_cell_volume 5402.4(13)
_cod_original_sg_symbol_H-M P2(1)/c
_cod_database_code 7214538

loop_
_symmetry_equiv_pos_as_xyz
'x, y, z'
'-x, y+1/2, -z+1/2'
'-x, -y, -z'
'x, -y-1/2, z-1/2'

loop_
_atom_site_label
_atom_site_type_symbol
_atom_site_fract_x
_atom_site_fract_y
_atom_site_fract_z
_atom_site_U_iso_or_equiv
_atom_site_adp_type
_atom_site_occupancy
_atom_site_symmetry_multiplicity
_atom_site_calc_flag
_atom_site_refinement_flags
Cu1 Cu 0.25375(9) 0.92120(7) 0.74501(8) 0.0408(6) Uani 1 1 d .
F1 F 0.0291(5) 0.7910(4) 1.1928(4) 0.066(2) Uani 1 1 d .
F2 F 0.0291(5) 0.7509(4) 1.3496(4) 0.064(2) Uani 1 1 d .
F3 F 0.0778(4) 0.8312(3) 1.4701(4) 0.060(2) Uani 1 1 d .
F4 F 0.1258(5) 0.9531(3) 1.4353(4) 0.062(2) Uani 1 1 d .
F5 F 0.1231(5) 0.9943(4) 1.2801(4) 0.065(2) Uani 1 1 d .
F6 F -0.2758(4) 0.9616(4) 0.6086(4) 0.067(2) Uani 1 1 d .
F7 F -0.4383(5) 0.9241(4) 0.6015(5) 0.075(2) Uani 1 1 d .
F8 F -0.4812(5) 0.8180(4) 0.5169(5) 0.082(3) Uani 1 1 d .
F9 F -0.3624(5) 0.7451(4) 0.4442(5) 0.091(3) Uani 1 1 d .
F10 F -0.1998(5) 0.7837(4) 0.4503(4) 0.070(2) Uani 1 1 d .
F11 F 0.5526(5) 0.8046(4) 0.3081(5) 0.089(3) Uani 1 1 d .
F12 F 0.5703(6) 0.7670(5) 0.1522(5) 0.106(3) Uani 1 1 d .
F13 F 0.4831(6) 0.8293(4) 0.0320(4) 0.094(3) Uani 1 1 d .
F14 F 0.3800(6) 0.9285(4) 0.0686(5) 0.097(3) Uani 1 1 d .
F15 F 0.3634(6) 0.9657(4) 0.2248(4) 0.079(2) Uani 1 1 d .
F16 F 0.7104(5) 0.8553(7) 1.0957(6) 0.173(6) Uani 1 1 d .
F17 F 0.8718(5) 0.8154(8) 1.1214(7) 0.221(9) Uani 1 1 d .
F18 F 0.9877(5) 0.8348(4) 1.0062(5) 0.080(2) Uani 1 1 d .
F19 F 0.9442(5) 0.9015(4) 0.8716(5) 0.090(3) Uani 1 1 d .
F20 F 0.7845(5) 0.9410(5) 0.8465(5) 0.097(3) Uani 1 1 d .
F22 F 0.6463(7) 0.2403(5) 0.7735(14) 0.252(11) Uani 1 1 d .
F23 F 0.7411(7) 0.1878(6) 0.7011(8) 0.154(5) Uani 1 1 d .
F24 F 0.7632(6) 0.2880(5) 0.7498(5) 0.104(3) Uani 1 1 d .
F25 F 0.2960(6) 0.3051(5) 0.7066(7) 0.122(4) Uani 1 1 d .
F26 F 0.1569(6) 0.2882(7) 0.7088(6) 0.147(5) Uani 1 1 d .
F27 F 0.2302(6) 0.2914(5) 0.8261(5) 0.115(3) Uani 1 1 d .
F28 F 0.2456(6) 0.2113(5) 0.7386(5) 0.098(3) Uani 1 1 d .
B1 B 0.7254(12) 0.2336(10) 0.7597(9) 0.060(5) Uani 1 1 d .
B2 B 0.2328(11) 0.2766(11) 0.7477(11) 0.064(5) Uani 1 1 d .
N1 N 0.2150(6) 0.9132(5) 0.8610(6) 0.041(3) Uani 1 1 d .
C2 C 0.2452(7) 0.8666(6) 0.9108(8) 0.043(3) Uani 1 1 d .
H2 H 0.2843 0.8378 0.8901 0.052 Uiso 1 1 calc R
C3 C 0.2214(8) 0.8595(6) 0.9900(7) 0.042(3) Uani 1 1 d .
H3 H 0.2458 0.8276 1.0224 0.051 Uiso 1 1 calc R
C4 C 0.1608(7) 0.9001(6) 1.0217(7) 0.037(3) Uani 1 1 d .
C5 C 0.1282(7) 0.9479(6) 0.9717(7) 0.040(3) Uani 1 1 d .
H5 H 0.0880 0.9767 0.9906 0.048 Uiso 1 1 calc R
C6 C 0.1573(8) 0.9518(6) 0.8919(7) 0.045(3) Uani 1 1 d .
H6 H 0.1346 0.9836 0.8582 0.054 Uiso 1 1 calc R
N7 N 0.1403(6) 0.8920(5) 1.1040(6) 0.042(3) Uani 1 1 d .
H7 H 0.1739 0.8680 1.1323 0.051 Uiso 1 1 calc R
C8 C 0.0740(9) 0.9175(7) 1.1445(7) 0.043(3) Uani 1 1 d .
O9 O 0.0240(6) 0.9546(5) 1.1177(5) 0.066(3) Uani 1 1 d .
C10 C 0.0741(7) 0.8939(7) 1.2317(7) 0.042(3) Uani 1 1 d .
C11 C 0.0522(8) 0.8327(7) 1.2531(8) 0.046(3) Uani 1 1 d .
C12 C 0.0524(8) 0.8118(7) 1.3317(8) 0.045(3) Uani 1 1 d .
C13 C 0.0763(8) 0.8526(8) 1.3933(8) 0.044(3) Uani 1 1 d .
C14 C 0.0997(8) 0.9137(8) 1.3749(8) 0.047(3) Uani 1 1 d .
C15 C 0.0986(8) 0.9337(7) 1.2946(8) 0.049(3) Uani 1 1 d .
N16 N 0.1335(6) 0.9144(5) 0.7029(6) 0.040(3) Uani 1 1 d .
C17 C 0.0811(8) 0.8712(6) 0.7341(7) 0.042(3) Uani 1 1 d .
H17 H 0.1004 0.8476 0.7788 0.051 Uiso 1 1 calc R
C18 C 0.0026(8) 0.8589(5) 0.7064(7) 0.037(3) Uani 1 1 d .
H18 H -0.0311 0.8282 0.7312 0.045 Uiso 1 1 calc R
C19 C -0.0264(7) 0.8940(6) 0.6391(7) 0.032(3) Uani 1 1 d .
C20 C 0.0250(8) 0.9397(6) 0.6061(7) 0.039(3) Uani 1 1 d .
H20 H 0.0062 0.9642 0.5619 0.046 Uiso 1 1 calc R
C21 C 0.1040(8) 0.9491(5) 0.6384(7) 0.040(3) Uani 1 1 d .
H21 H 0.1385 0.9802 0.6156 0.048 Uiso 1 1 calc R
N22 N -0.1095(6) 0.8812(4) 0.6095(6) 0.044(3) Uani 1 1 d .
H22 H -0.1432 0.8633 0.6432 0.053 Uiso 1 1 calc R
C23 C -0.1425(8) 0.8944(6) 0.5327(8) 0.040(3) Uani 1 1 d .
O24 O -0.1030(5) 0.9168(4) 0.4775(5) 0.050(2) Uani 1 1 d .
C25 C -0.2333(8) 0.8756(7) 0.5273(7) 0.039(3) Uani 1 1 d .
C26 C -0.2948(11) 0.9082(7) 0.5650(8) 0.047(3) Uani 1 1 d .
C27 C -0.3776(11) 0.8913(8) 0.5623(8) 0.054(4) Uani 1 1 d .
C28 C -0.4001(9) 0.8368(9) 0.5202(9) 0.056(4) Uani 1 1 d .
C29 C -0.3419(11) 0.8008(8) 0.4830(8) 0.060(4) Uani 1 1 d .
C30 C -0.2586(9) 0.8215(8) 0.4852(8) 0.053(4) Uani 1 1 d .
N31 N 0.2920(6) 0.9115(5) 0.6293(5) 0.040(3) Uani 1 1 d .
C32 C 0.2633(7) 0.8634(6) 0.5797(7) 0.043(3) Uani 1 1 d .
H32 H 0.2237 0.8346 0.5996 0.052 Uiso 1 1 calc R
C33 C 0.2905(7) 0.8560(6) 0.5018(7) 0.037(3) Uani 1 1 d .
H33 H 0.2683 0.8233 0.4692 0.045 Uiso 1 1 calc R
C34 C 0.3507(8) 0.8968(6) 0.4711(7) 0.039(3) Uani 1 1 d .
C35 C 0.3811(7) 0.9450(6) 0.5206(8) 0.044(3) Uani 1 1 d .
H35 H 0.4214 0.9737 0.5019 0.052 Uiso 1 1 calc R
C36 C 0.3506(7) 0.9504(6) 0.5993(7) 0.037(3) Uani 1 1 d .
H36 H 0.3722 0.9828 0.6327 0.045 Uiso 1 1 calc R
N37 N 0.3788(7) 0.8871(5) 0.3903(6) 0.044(3) Uani 1 1 d .
H37 H 0.3457 0.8653 0.3586 0.053 Uiso 1 1 calc R
C38 C 0.4510(9) 0.9081(6) 0.3574(8) 0.045(3) Uani 1 1 d .
O39 O 0.5057(6) 0.9371(4) 0.3929(5) 0.057(2) Uani 1 1 d .
C40 C 0.4592(8) 0.8875(7) 0.2693(7) 0.042(3) Uani 1 1 d .
C41 C 0.4149(9) 0.9169(7) 0.2082(9) 0.054(4) Uani 1 1 d .
C42 C 0.4237(10) 0.8983(8) 0.1277(9) 0.064(4) Uani 1 1 d .
C43 C 0.4750(11) 0.8489(9) 0.1080(9) 0.066(4) Uani 1 1 d .
C44 C 0.5197(10) 0.8174(8) 0.1694(10) 0.068(4) Uani 1 1 d .
C45 C 0.5097(9) 0.8381(8) 0.2481(9) 0.059(4) Uani 1 1 d .
N46 N 0.3741(6) 0.9165(5) 0.7865(6) 0.039(2) Uani 1 1 d .
C47 C 0.4303(9) 0.8742(6) 0.7565(7) 0.041(3) Uani 1 1 d .
H47 H 0.4134 0.8486 0.7127 0.049 Uiso 1 1 calc R
C48 C 0.5108(9) 0.8668(6) 0.7867(7) 0.047(3) Uani 1 1 d .
H48 H 0.5476 0.8376 0.7630 0.056 Uiso 1 1 calc R
C49 C 0.5368(8) 0.9039(6) 0.8538(7) 0.042(3) Uani 1 1 d .
C50 C 0.4792(9) 0.9471(6) 0.8838(7) 0.045(3) Uani 1 1 d .
H50 H 0.4944 0.9732 0.9277 0.054 Uiso 1 1 calc R
C51 C 0.4002(8) 0.9523(6) 0.8501(7) 0.043(3) Uani 1 1 d .
H51 H 0.3630 0.9819 0.8722 0.051 Uiso 1 1 calc R
N52 N 0.6185(6) 0.8940(4) 0.8841(6) 0.045(3) Uani 1 1 d .
H52 H 0.6521 0.8730 0.8533 0.053 Uiso 1 1 calc R
C53 C 0.6513(8) 0.9143(6) 0.9580(8) 0.043(3) Uani 1 1 d .
O54 O 0.6128(5) 0.9431(5) 1.0084(6) 0.063(3) Uani 1 1 d .
C55 C 0.7433(8) 0.8963(6) 0.9679(8) 0.042(3) Uani 1 1 d .
C56 C 0.8049(10) 0.9079(6) 0.9160(7) 0.044(3) Uani 1 1 d .
C57 C 0.8863(9) 0.8887(7) 0.9274(9) 0.053(4) Uani 1 1 d .
C58 C 0.9096(9) 0.8557(7) 0.9967(9) 0.055(4) Uani 1 1 d .
C59 C 0.8503(11) 0.8472(9) 1.0538(10) 0.095(6) Uani 1 1 d .
C60 C 0.7689(11) 0.8672(9) 1.0398(10) 0.087(5) Uani 1 1 d .
O61A O 0.2526(5) 1.0306(4) 0.7448(5) 0.025(2) Uiso 0.75 1 d P
O61B O 0.3218(19) 1.0731(15) 0.7355(18) 0.052(9) Uiso 0.25 1 d P
O62 O 0.1326(5) 0.1117(4) 0.6907(5) 0.060(2) Uani 1 1 d .
F21A F 0.7621(10) 0.2113(9) 0.8340(10) 0.101(5) Uiso 0.60 1 d P
F21B F 0.7372(19) 0.1818(17) 0.804(2) 0.132(11) Uiso 0.40 1 d P

loop_
_atom_site_aniso_label
_atom_site_aniso_U_11
_atom_site_aniso_U_22
_atom_site_aniso_U_33
_atom_site_aniso_U_23
_atom_site_aniso_U_13
_atom_site_aniso_U_12
Cu1 0.0431(10) 0.0578(11) 0.0214(9) -0.0003(7) -0.0078(7) -0.0010(8)
F1 0.092(6) 0.073(5) 0.033(4) -0.002(4) -0.017(4) -0.014(4)
F2 0.095(6) 0.056(5) 0.041(4) 0.002(4) -0.006(4) -0.011(4)
F3 0.091(6) 0.068(5) 0.022(5) 0.004(4) -0.003(4) 0.001(4)
F4 0.091(6) 0.066(5) 0.029(4) -0.006(4) -0.005(4) -0.008(4)
F5 0.101(6) 0.061(6) 0.032(4) 0.001(4) 0.003(4) -0.008(5)
F6 0.060(5) 0.076(6) 0.066(5) -0.010(5) -0.014(4) 0.003(4)
F7 0.051(5) 0.089(6) 0.084(6) 0.008(5) 0.001(5) 0.009(5)
F8 0.047(6) 0.088(6) 0.111(7) 0.020(5) -0.019(5) -0.015(4)
F9 0.087(6) 0.086(6) 0.101(7) -0.025(6) -0.026(5) -0.030(5)
F10 0.062(5) 0.087(6) 0.061(5) -0.020(4) -0.009(4) -0.006(5)
F11 0.101(6) 0.117(7) 0.048(5) -0.014(5) -0.008(5) 0.044(6)
F12 0.115(7) 0.141(9) 0.062(6) -0.031(6) 0.004(5) 0.035(7)
F13 0.153(8) 0.107(7) 0.021(5) -0.011(5) 0.006(5) -0.027(6)
F14 0.149(8) 0.103(7) 0.039(5) 0.014(5) -0.036(5) -0.004(6)
F15 0.112(7) 0.078(6) 0.048(5) 0.006(4) -0.016(5) 0.024(6)
F16 0.045(6) 0.373(19) 0.101(8) 0.136(10) -0.013(6) 0.007(8)
F17 0.050(6) 0.45(2) 0.165(11) 0.228(15) -0.019(6) 0.010(9)
F18 0.046(5) 0.100(6) 0.092(6) 0.013(5) -0.027(4) 0.000(5)
F19 0.057(5) 0.151(8) 0.061(5) 0.019(5) 0.008(5) -0.001(5)
F20 0.062(5) 0.148(8) 0.082(6) 0.067(6) 0.005(5) -0.001(5)
F22 0.066(8) 0.076(8) 0.62(4) 0.004(13) 0.035(12) 0.002(6)
F23 0.120(9) 0.175(11) 0.167(11) -0.101(10) -0.004(8) -0.041(8)
F24 0.154(9) 0.085(7) 0.073(6) -0.003(5) 0.000(6) -0.060(7)
F25 0.099(7) 0.119(8) 0.150(9) 0.043(7) 0.042(7) -0.007(6)
F26 0.076(7) 0.268(15) 0.095(7) 0.015(8) -0.002(6) 0.040(8)
F27 0.126(8) 0.161(10) 0.058(6) -0.056(6) -0.005(5) 0.007(7)
F28 0.142(8) 0.073(7) 0.079(6) -0.010(5) 0.003(5) -0.012(6)
B1 0.066(14) 0.073(15) 0.039(10) 0.015(10) -0.030(9) -0.005(11)
B2 0.050(13) 0.091(17) 0.052(13) 0.008(12) 0.005(10) -0.002(11)
N1 0.041(7) 0.054(7) 0.028(6) -0.012(6) -0.006(5) 0.008(6)
C2 0.046(8) 0.048(9) 0.036(9) 0.004(7) -0.016(7) 0.012(7)
C3 0.045(8) 0.061(9) 0.021(9) 0.009(7) -0.007(7) -0.001(7)
C4 0.035(8) 0.061(9) 0.015(8) -0.008(7) -0.005(7) 0.004(7)
C5 0.048(8) 0.046(8) 0.027(9) 0.005(7) -0.009(7) 0.005(7)
C6 0.049(9) 0.062(10) 0.022(9) 0.007(7) -0.013(7) -0.008(8)
N7 0.038(7) 0.064(7) 0.024(7) 0.003(5) -0.010(5) 0.011(6)
C8 0.048(9) 0.061(10) 0.020(9) -0.003(7) -0.005(8) 0.015(8)
O9 0.069(7) 0.092(7) 0.037(5) 0.010(5) -0.002(5) 0.041(6)
C10 0.044(8) 0.058(11) 0.024(10) -0.002(9) -0.008(6) 0.001(7)
C11 0.058(9) 0.055(11) 0.024(10) -0.006(9) -0.009(7) -0.002(7)
C12 0.064(9) 0.039(10) 0.031(10) 0.004(9) -0.013(7) -0.006(7)
C13 0.049(9) 0.063(11) 0.021(10) 0.003(10) -0.008(7) 0.003(8)
C14 0.050(9) 0.059(12) 0.032(11) -0.007(9) 0.001(7) -0.002(8)
C15 0.069(10) 0.052(11) 0.026(10) 0.015(9) -0.001(7) 0.000(8)
N16 0.047(7) 0.042(6) 0.032(7) 0.002(5) 0.010(6) -0.007(6)
C17 0.038(9) 0.068(10) 0.021(7) -0.005(7) -0.019(7) 0.016(8)
C18 0.053(10) 0.039(8) 0.019(7) 0.013(6) -0.009(7) 0.001(7)
C19 0.030(8) 0.037(8) 0.028(8) -0.003(7) 0.003(7) -0.006(7)
C20 0.045(9) 0.040(8) 0.031(7) -0.002(6) -0.017(7) -0.003(7)
C21 0.062(10) 0.039(8) 0.020(7) 0.015(6) -0.007(7) 0.001(7)
N22 0.040(7) 0.059(7) 0.034(7) 0.011(5) -0.002(6) -0.003(5)
C23 0.048(10) 0.041(8) 0.030(10) -0.002(7) -0.006(8) 0.000(7)
O24 0.053(6) 0.072(6) 0.024(5) 0.009(5) -0.009(4) -0.010(5)
C25 0.043(11) 0.056(10) 0.018(7) -0.002(7) -0.011(7) -0.005(9)
C26 0.056(12) 0.049(10) 0.034(8) -0.002(8) -0.021(8) -0.013(10)
C27 0.055(14) 0.064(11) 0.043(9) 0.003(8) -0.013(8) 0.000(10)
C28 0.021(11) 0.083(13) 0.063(10) 0.022(10) -0.015(9) -0.003(10)
C29 0.048(13) 0.085(13) 0.046(9) 0.005(9) -0.018(9) -0.013(11)
C30 0.039(11) 0.088(13) 0.033(8) 0.003(9) -0.011(8) 0.019(10)
N31 0.032(6) 0.057(7) 0.029(6) 0.000(6) -0.006(5) -0.011(6)
C32 0.052(8) 0.058(9) 0.020(8) -0.001(7) -0.002(7) -0.004(7)
C33 0.038(8) 0.043(8) 0.030(9) -0.006(7) -0.013(6) -0.004(7)
C34 0.044(8) 0.048(9) 0.024(9) -0.003(7) -0.007(7) -0.002(7)
C35 0.046(8) 0.048(9) 0.037(9) 0.010(7) -0.009(7) -0.012(7)
C36 0.029(7) 0.065(9) 0.017(8) -0.011(6) -0.005(6) -0.001(7)
N37 0.046(7) 0.061(7) 0.026(7) -0.003(5) -0.010(6) -0.012(6)
C38 0.046(10) 0.056(9) 0.034(10) 0.002(7) -0.008(8) -0.011(8)
O39 0.053(6) 0.083(7) 0.035(5) -0.013(5) 0.000(5) -0.017(5)
C40 0.042(8) 0.056(10) 0.028(10) -0.004(8) 0.007(8) 0.001(8)
C41 0.066(10) 0.059(11) 0.039(12) -0.002(9) -0.004(9) 0.004(9)
C42 0.086(12) 0.066(12) 0.039(13) 0.004(10) -0.013(10) -0.017(10)
C43 0.104(13) 0.072(12) 0.022(11) 0.001(10) 0.002(10) -0.011(11)
C44 0.083(12) 0.079(12) 0.042(12) -0.018(10) 0.016(10) 0.006(10)
C45 0.064(10) 0.080(12) 0.034(11) -0.003(10) -0.009(8) 0.002(10)
N46 0.039(6) 0.055(7) 0.023(6) 0.001(5) -0.006(5) 0.003(6)
C47 0.049(9) 0.043(9) 0.030(7) -0.004(6) -0.010(7) 0.002(7)
C48 0.058(10) 0.063(9) 0.020(7) -0.012(7) 0.002(7) -0.001(8)
C49 0.045(10) 0.050(9) 0.031(8) 0.001(7) -0.007(8) 0.004(8)
C50 0.056(10) 0.055(9) 0.024(7) -0.007(7) -0.013(8) 0.002(8)
C51 0.044(9) 0.065(9) 0.018(7) -0.007(7) -0.008(6) -0.005(7)
N52 0.040(7) 0.059(7) 0.033(7) -0.006(6) -0.008(6) 0.010(5)
C53 0.047(10) 0.055(9) 0.027(9) 0.000(7) -0.011(8) -0.004(7)
O54 0.052(6) 0.098(8) 0.038(6) -0.020(5) -0.013(5) 0.010(5)
C55 0.048(11) 0.057(9) 0.021(8) 0.003(7) -0.013(9) -0.005(7)
C56 0.058(12) 0.057(9) 0.017(9) 0.008(7) -0.004(9) -0.016(8)
C57 0.028(10) 0.090(11) 0.043(11) -0.017(9) 0.011(9) -0.005(8)
C58 0.043(12) 0.081(11) 0.040(10) 0.010(8) -0.014(10) -0.014(8)
C59 0.044(13) 0.173(18) 0.067(13) 0.061(12) -0.008(11) -0.015(11)
C60 0.045(12) 0.161(17) 0.056(12) 0.029(11) 0.018(11) -0.015(11)
O62 0.063(6) 0.067(6) 0.049(5) 0.001(5) -0.014(4) 0.005(5)

loop_
_atom_type_symbol
_atom_type_description
_atom_type_scat_dispersion_real
_atom_type_scat_dispersion_imag
_atom_type_scat_source
C C 0.0033 0.0016 'International Tables Vol C Tables 4.2.6.8 and 6.1.1.4'
H H 0.0000 0.0000 'International Tables Vol C Tables 4.2.6.8 and 6.1.1.4'
B B 0.0013 0.0007 'International Tables Vol C Tables 4.2.6.8 and 6.1.1.4'
N N 0.0061 0.0033 'International Tables Vol C Tables 4.2.6.8 and 6.1.1.4'
O O 0.0106 0.0060 'International Tables Vol C Tables 4.2.6.8 and 6.1.1.4'
F F 0.0171 0.0103 'International Tables Vol C Tables 4.2.6.8 and 6.1.1.4'
Cu Cu 0.3201 1.2651 'International Tables Vol C Tables 4.2.6.8 and 6.1.1.4'

loop_
_geom_angle_atom_site_label_1
_geom_angle_atom_site_label_2
_geom_angle_atom_site_label_3
_geom_angle
N31 Cu1 N1 169.5(4)
N31 Cu1 N46 90.9(4)
N1 Cu1 N46 88.8(4)
N31 Cu1 N16 88.2(4)
N1 Cu1 N16 90.9(4)
N46 Cu1 N16 173.2(4)
N31 Cu1 O61A 95.8(4)
N1 Cu1 O61A 94.7(4)
N46 Cu1 O61A 93.2(4)
N16 Cu1 O61A 93.6(4)
B1 F23 F21B 49.1(13)
F22 B1 F24 112.6(17)
F22 B1 F21B 97(2)
F24 B1 F21B 137(2)
F22 B1 F23 112.8(16)
F24 B1 F23 115.2(15)
F21B B1 F23 78.1(19)
F22 B1 F21A 105.7(17)
F24 B1 F21A 102.0(15)
F21B B1 F21A 37.2(15)
F23 B1 F21A 107.3(16)
F27 B2 F25 114.7(16)
F27 B2 F26 111.7(14)
F25 B2 F26 110.0(14)
F27 B2 F28 109.8(14)
F25 B2 F28 105.4(14)
F26 B2 F28 104.5(15)
C6 N1 C2 116.3(10)
C6 N1 Cu1 122.3(9)
C2 N1 Cu1 121.4(9)
N1 C2 C3 123.6(11)
C2 C3 C4 119.6(11)
C5 C4 C3 118.0(11)
C5 C4 N7 124.5(11)
C3 C4 N7 117.5(11)
C4 C5 C6 118.1(11)
N1 C6 C5 124.4(11)
C8 N7 C4 128.1(10)
O9 C8 N7 126.1(11)
O9 C8 C10 123.5(12)
N7 C8 C10 110.4(11)
C11 C10 C15 115.8(11)
C11 C10 C8 123.3(12)
C15 C10 C8 120.9(13)
F1 C11 C12 118.9(13)
F1 C11 C10 118.1(12)
C12 C11 C10 123.0(12)
F2 C12 C11 120.6(13)
F2 C12 C13 119.5(12)
C11 C12 C13 119.9(13)
F3 C13 C14 121.3(12)
F3 C13 C12 119.5(14)
C14 C13 C12 119.2(12)
F4 C14 C13 119.2(12)
F4 C14 C15 121.2(14)
C13 C14 C15 119.6(13)
F5 C15 C10 120.6(12)
F5 C15 C14 116.9(13)
C10 C15 C14 122.4(13)
C17 N16 C21 116.6(10)
C17 N16 Cu1 120.5(8)
C21 N16 Cu1 122.7(9)
N16 C17 C18 125.4(11)
C17 C18 C19 117.5(11)
C20 C19 C18 119.0(11)
C20 C19 N22 123.2(11)
C18 C19 N22 117.8(11)
C21 C20 C19 119.5(11)
N16 C21 C20 121.9(11)
C23 N22 C19 127.6(10)
O24 C23 N22 124.6(11)
O24 C23 C25 124.8(11)
N22 C23 C25 110.7(11)
C26 C25 C30 115.7(12)
C26 C25 C23 123.1(13)
C30 C25 C23 121.1(13)
C25 C26 F6 119.9(14)
C25 C26 C27 124.3(13)
F6 C26 C27 115.8(15)
F7 C27 C26 123.4(15)
F7 C27 C28 118.4(15)
C26 C27 C28 118.1(14)
C29 C28 F8 119.0(16)
C29 C28 C27 121.0(14)
F8 C28 C27 120.0(16)
C28 C29 F9 121.7(15)
C28 C29 C30 118.4(15)
F9 C29 C30 119.8(16)
F10 C30 C25 119.3(13)
F10 C30 C29 118.1(15)
C25 C30 C29 122.4(14)
C36 N31 C32 116.9(9)
C36 N31 Cu1 120.7(8)
C32 N31 Cu1 122.3(8)
N31 C32 C33 122.3(11)
C32 C33 C34 120.3(11)
C35 C34 C33 118.1(11)
C35 C34 N37 122.9(12)
C33 C34 N37 118.9(11)
C34 C35 C36 118.9(11)
N31 C36 C35 123.4(11)
C38 N37 C34 127.6(10)
O39 C38 N37 125.5(11)
O39 C38 C40 122.2(12)
N37 C38 C40 112.2(12)
C45 C40 C41 116.9(12)
C45 C40 C38 121.4(13)
C41 C40 C38 121.7(13)
F15 C41 C40 120.1(13)
F15 C41 C42 118.6(15)
C40 C41 C42 121.3(14)
F14 C42 C43 119.3(15)
F14 C42 C41 120.0(17)
C43 C42 C41 120.7(15)
F13 C43 C42 121.8(16)
F13 C43 C44 119.1(17)
C42 C43 C44 119.1(14)
F12 C44 C45 121.1(16)
F12 C44 C43 120.8(14)
C45 C44 C43 118.1(15)
C40 C45 C44 123.9(14)
C40 C45 F11 119.2(13)
C44 C45 F11 116.9(15)
C51 N46 C47 116.6(10)
C51 N46 Cu1 120.9(9)
C47 N46 Cu1 122.4(8)
N46 C47 C48 123.9(11)
C47 C48 C49 118.8(12)
C50 C49 N52 125.9(11)
C50 C49 C48 116.8(11)
N52 C49 C48 117.3(12)
C51 C50 C49 121.1(11)
N46 C51 C50 122.7(11)
C53 N52 C49 127.0(11)
O54 C53 N52 124.9(12)
O54 C53 C55 123.5(11)
N52 C53 C55 111.6(12)
C56 C55 C60 114.7(12)
C56 C55 C53 127.2(12)
C60 C55 C53 118.0(13)
C55 C56 C57 124.4(12)
C55 C56 F20 117.4(13)
C57 C56 F20 118.2(14)
F19 C57 C56 120.7(14)
F19 C57 C58 119.3(14)
C56 C57 C58 120.0(13)
F18 C58 C59 122.6(14)
F18 C58 C57 120.1(14)
C59 C58 C57 117.3(14)
F17 C59 C58 118.1(16)
F17 C59 C60 121.1(16)
C58 C59 C60 120.6(14)
F16 C60 C59 119.4(16)
F16 C60 C55 118.0(15)
C59 C60 C55 122.5(13)
O61B O61A Cu1 128.0(13)
F21B F21A B1 64(3)
F21A F21B B1 78(3)
F21A F21B F23 119(3)
B1 F21B F23 52.8(15)

loop_
_geom_bond_atom_site_label_1
_geom_bond_atom_site_label_2
_geom_bond_distance
Cu1 N31 2.013(9)
Cu1 N1 2.016(9)
Cu1 N46 2.019(9)
Cu1 N16 2.023(10)
Cu1 O61A 2.272(8)
F1 C11 1.361(13)
F2 C12 1.351(13)
F3 C13 1.336(13)
F4 C14 1.346(14)
F5 C15 1.340(14)
F6 C26 1.352(14)
F7 C27 1.350(15)
F8 C28 1.345(14)
F9 C29 1.356(16)
F10 C30 1.354(14)
F11 C45 1.376(15)
F12 C44 1.351(16)
F13 C43 1.320(15)
F14 C42 1.338(15)
F15 C41 1.333(15)
F16 C60 1.338(15)
F17 C59 1.330(16)
F18 C58 1.319(15)
F19 C57 1.333(14)
F20 C56 1.366(13)
F22 B1 1.286(19)
F23 B1 1.38(2)
F23 F21B 1.69(3)
F24 B1 1.29(2)
F25 B2 1.352(18)
F26 B2 1.374(18)
F27 B2 1.324(18)
F28 B2 1.38(2)
B1 F21B 1.31(3)
B1 F21A 1.42(2)
N1 C6 1.324(14)
N1 C2 1.348(14)
C2 C3 1.368(15)
C3 C4 1.387(15)
C4 C5 1.382(15)
C4 N7 1.405(14)
C5 C6 1.399(16)
N7 C8 1.359(14)
C8 O9 1.186(13)
C8 C10 1.512(17)
C10 C11 1.365(16)
C10 C15 1.373(17)
C11 C12 1.362(16)
C12 C13 1.368(16)
C13 C14 1.357(17)
C14 C15 1.382(17)
N16 C17 1.331(14)
N16 C21 1.358(13)
C17 C18 1.342(15)
C18 C19 1.394(15)
C19 C20 1.369(15)
C19 N22 1.422(14)
C20 C21 1.367(15)
N22 C23 1.384(14)
C23 O24 1.204(13)
C23 C25 1.493(17)
C25 C26 1.346(17)
C25 C30 1.374(17)
C26 C27 1.360(18)
C27 C28 1.370(18)
C28 C29 1.343(18)
C29 C30 1.389(18)
N31 C36 1.331(14)
N31 C32 1.362(14)
C32 C33 1.366(15)
C33 C34 1.376(15)
C34 C35 1.372(15)
C34 N37 1.421(14)
C35 C36 1.391(15)
N37 C38 1.347(15)
C38 O39 1.199(13)
C38 C40 1.515(17)
C40 C45 1.350(17)
C40 C41 1.360(17)
C41 C42 1.386(18)
C42 C43 1.352(19)
C43 C44 1.386(19)
C44 C45 1.374(18)
N46 C51 1.342(13)
N46 C47 1.348(14)
C47 C48 1.371(15)
C48 C49 1.401(16)
C49 C50 1.376(16)
C49 N52 1.396(14)
C50 C51 1.365(15)
N52 C53 1.378(15)
C53 O54 1.196(13)
C53 C55 1.513(17)
C55 C56 1.329(16)
C55 C60 1.381(18)
C56 C57 1.361(17)
C57 C58 1.374(17)
C58 C59 1.350(18)
C59 C60 1.37(2)
O61A O61B 1.42(3)
F21A F21B 0.88(3)

loop_
_geom_hbond_atom_site_label_D
_geom_hbond_atom_site_label_H
_geom_hbond_atom_site_label_A
_geom_hbond_distance_DH
_geom_hbond_distance_HA
_geom_hbond_distance_DA
_geom_hbond_angle_DHA
_geom_hbond_site_symmetry_A
N52 H52 F25 0.86 1.91 2.744(13) 162.4 2_656
N37 H37 F23 0.86 2.01 2.862(13) 171.9 3_666
N22 H22 F27 0.86 2.10 2.887(13) 151.6 2_556
